data_4063956
loop_
_publ_author_name
'Ojo, Wilfried-Solo'
'McGrady, John E.'
'P\'etillon, Fran\,cois Y.'
'Schollhammer, Philippe'
'Talarmin, Jean'

_publ_section_title
;
 Thermal Generation and Structures of the Unsaturated Doubly Bridged
 Complex [Mo2Cp2Cl2(\m-SMe)2] and Its Quadruply Bridged Isomer
 [Mo2Cp2(\m-Cl)2(\m-SMe)2]
;
_journal_issue 3
_journal_name_full Organometallics
_journal_page_first 649
_journal_paper_doi 10.1021/om101061y
_journal_volume 30
_journal_year 2011
_chemical_formula_moiety 'C12 H16 CL2 MO2  S2'
_chemical_formula_sum 'C12 H16 Cl2 Mo2 S2'
_chemical_formula_weight 487.15
_chemical_name_common Mo2Cp2(\m-Cl)2(\m-SMe)2
_space_group_IT_number 2
_symmetry_cell_setting triclinic
_symmetry_Int_Tables_number 2
_symmetry_space_group_name_Hall '-P 1'
_symmetry_space_group_name_H-M 'P -1'
_atom_sites_solution_hydrogens geom
_atom_sites_solution_primary direct
_atom_sites_solution_secondary difmap
_audit_creation_date 2010-11-09T15:44:41-00:00
_audit_creation_method 'WinGX routine CIF_UPDATE'
_cell_angle_alpha 95.693(7)
_cell_angle_beta 97.602(7)
_cell_angle_gamma 90.944(8)
_cell_formula_units_Z 4
_cell_length_a 7.7777(7)
_cell_length_b 13.2903(12)
_cell_length_c 15.2420(13)
_cell_measurement_reflns_used 3732
_cell_measurement_temperature 170(2)
_cell_measurement_theta_max 27.35
_cell_measurement_theta_min 2.7
_cell_volume 1553.3(2)
_computing_cell_refinement
;
        CrysAlis RED, Oxford Diffraction Ltd.,
        Version 1.171.33.52 (release 06-11-2009 CrysAlis171 .NET)
        (compiled Nov  6 2009,16:24:50)
;
_computing_data_collection
;
        CrysAlis CCD, Oxford Diffraction Ltd.,
        Version 1.171.33.52 (release 06-11-2009 CrysAlis171 .NET)
        (compiled Nov  6 2009,16:24:50)
;
_computing_data_reduction
;
        CrysAlis RED, Oxford Diffraction Ltd.,
        Version 1.171.33.52 (release 06-11-2009 CrysAlis171 .NET)
        (compiled Nov  6 2009,16:24:50)
;
_computing_molecular_graphics 'ORTEP3 for Windows (Farrugia, 1997)'
_computing_publication_material 'PLATON (Spek, 1980-2002)'
_computing_structure_refinement 'SHELXL-97 (Sheldrick, 2008)'
_computing_structure_solution 'SHELXS-97 (Sheldrick, 1997)'
_diffrn_ambient_temperature 170(2)
_diffrn_detector 'CCD plate'
_diffrn_detector_area_resol_mean 8.3622
_diffrn_measured_fraction_theta_full 0.996
_diffrn_measured_fraction_theta_max 0.996
_diffrn_measurement_device 'Kappa-geometry diffractometer'
_diffrn_measurement_device_type 'Xcalibur, Sapphire2, large Be window'
_diffrn_measurement_method
;
4 stepped omega-scans over 115 deg. with kappa -79 deg. (chi -58.3 deg.),
        phi 0, 90, 180, 270 deg.
        step 1 deg., exposure time 180 s
        detector distance 50 mm
        detector angle 30 deg.
;
_diffrn_orient_matrix_UB_11 0.0413154979
_diffrn_orient_matrix_UB_12 0.0300849419
_diffrn_orient_matrix_UB_13 0.0382590235
_diffrn_orient_matrix_UB_21 0.0705743466
_diffrn_orient_matrix_UB_22 -0.0331925503
_diffrn_orient_matrix_UB_23 0.0023685672
_diffrn_orient_matrix_UB_31 0.0422475045
_diffrn_orient_matrix_UB_32 0.0295371504
_diffrn_orient_matrix_UB_33 -0.0275333825
_diffrn_radiation_monochromator graphite
_diffrn_radiation_probe x-ray
_diffrn_radiation_type MoK\a
_diffrn_radiation_wavelength 0.71073
_diffrn_reflns_av_R_equivalents 0.0712
_diffrn_reflns_av_unetI/netI 0.1088
_diffrn_reflns_limit_h_max 9
_diffrn_reflns_limit_h_min -9
_diffrn_reflns_limit_k_max 16
_diffrn_reflns_limit_k_min -14
_diffrn_reflns_limit_l_max 18
_diffrn_reflns_limit_l_min -19
_diffrn_reflns_number 11922
_diffrn_reflns_theta_full 26.37
_diffrn_reflns_theta_max 26.37
_diffrn_reflns_theta_min 3.39
_diffrn_source 'sealed X-ray tube'
_exptl_absorpt_coefficient_mu 2.206
_exptl_absorpt_correction_T_max 0.938
_exptl_absorpt_correction_T_min 0.859
_exptl_absorpt_correction_type analytical
_exptl_absorpt_process_details
;
        CrysAlis RED, Oxford Diffraction Ltd.,
        Version 1.171.33.52 (release 06-11-2009 CrysAlis171 .NET)
        (compiled Nov  6 2009,16:24:50)
Analytical numeric absorption correction using a multifaceted crystal
                        model based on expressions derived by R.C. Clark & J.S.
        (Clark, R. C. & Reid, J. S. (1995). Acta Cryst. A51, 887-897)
;
_exptl_crystal_colour brown
_exptl_crystal_density_diffrn 2.083
_exptl_crystal_density_method 'not measured'
_exptl_crystal_description
;
        planar (fragment of layered rectangle)
;
_exptl_crystal_F_000 952
_exptl_crystal_recrystallization_method 'slow evaporation in cold (255 K) toluene solution'
_exptl_crystal_size_max 0.10
_exptl_crystal_size_mid 0.08
_exptl_crystal_size_min 0.04
_refine_diff_density_max 1.001
_refine_diff_density_min -0.868
_refine_diff_density_rms 0.191
_refine_ls_extinction_method none
_refine_ls_goodness_of_fit_ref 1.006
_refine_ls_hydrogen_treatment constr
_refine_ls_matrix_type full
_refine_ls_number_parameters 329
_refine_ls_number_reflns 6324
_refine_ls_number_restraints 0
_refine_ls_restrained_S_all 1.006
_refine_ls_R_factor_all 0.1028
_refine_ls_R_factor_gt 0.0611
_refine_ls_shift/su_max 0.002
_refine_ls_shift/su_mean 0
_refine_ls_structure_factor_coef Fsqd
_refine_ls_weighting_details 'calc w=1/[\s^2^(Fo^2^)+(0.0474P)^2^+0.0000P] where P=(Fo^2^+2Fc^2^)/3'
_refine_ls_weighting_scheme calc
_refine_ls_wR_factor_gt 0.1138
_refine_ls_wR_factor_ref 0.1341
_reflns_number_gt 4201
_reflns_number_total 6324
_reflns_threshold_expression >2\s(I)
_cod_data_source_file om101061y_si_002.cif
_cod_data_source_block ad9-e0
_cod_depositor_comments
;
The following automatic conversions were performed:

'_diffrn_radiation_probe' value 'X-ray' changed to 'x-ray' according
to /home/saulius/struct/CIF-dictionaries/cif_core.dic dictionary
named 'cif_core.dic' version 2.4.1 from 2010-06-29.

Automatic conversion script
Id: cif_fix_values 1715 2011-07-08 13:25:40Z adriana 

The following automatic conversions were performed:

data name '_iucr_refine_instruction_details' was replaced with
'_iucr_refine_instructions_details' as specified in the replacement
file 'data/replacement-values/replacement_tags.lst'.

Automatic conversion script
Id: cif_correct_tags 9268 2022-04-12 08:56:07Z antanas 
;
_cod_original_sg_symbol_Hall -P1
_cod_original_sg_symbol_H-M P-1
_cod_database_code 4063956

loop_
_symmetry_equiv_pos_as_xyz
'x, y, z'
'-x, -y, -z'

loop_
_atom_site_label
_atom_site_type_symbol
_atom_site_fract_x
_atom_site_fract_y
_atom_site_fract_z
_atom_site_U_iso_or_equiv
_atom_site_adp_type
_atom_site_occupancy
_atom_site_symmetry_multiplicity
_atom_site_calc_flag
_atom_site_refinement_flags
C1 C 0.4472(15) -0.1282(8) 0.1120(7) 0.048(3) Uani 1 1 d .
H1A H 0.4467 -0.1989 0.1251 0.072 Uiso 1 1 calc R
H1B H 0.5653 -0.1066 0.1049 0.072 Uiso 1 1 calc R
H1C H 0.3695 -0.1217 0.0569 0.072 Uiso 1 1 calc R
C2 C 0.3210(14) 0.2215(8) 0.4118(6) 0.042(3) Uani 1 1 d .
H2A H 0.2175 0.2595 0.3939 0.063 Uiso 1 1 calc R
H2B H 0.4252 0.2625 0.4081 0.063 Uiso 1 1 calc R
H2C H 0.321 0.2051 0.4731 0.063 Uiso 1 1 calc R
C11 C 0.8611(13) 0.0615(8) 0.3913(7) 0.038(2) Uani 1 1 d .
H11 H 0.9365 0.1196 0.4005 0.046 Uiso 1 1 calc R
C12 C 0.8734(13) -0.0208(8) 0.3301(7) 0.041(3) Uani 1 1 d .
H12 H 0.9606 -0.0295 0.292 0.049 Uiso 1 1 calc R
C13 C 0.7349(13) -0.0904(7) 0.3332(7) 0.037(2) Uani 1 1 d .
H13 H 0.71 -0.1525 0.2966 0.045 Uiso 1 1 calc R
C14 C 0.6400(12) -0.0495(7) 0.4018(7) 0.037(2) Uani 1 1 d .
H14 H 0.5414 -0.0802 0.4201 0.044 Uiso 1 1 calc R
C15 C 0.7204(12) 0.0466(8) 0.4381(6) 0.036(2) Uani 1 1 d .
H15 H 0.6852 0.0912 0.4846 0.043 Uiso 1 1 calc R
C21 C 0.0968(12) 0.1086(8) 0.1089(6) 0.035(2) Uani 1 1 d .
H21 H 0.029 0.0489 0.1109 0.042 Uiso 1 1 calc R
C22 C 0.0883(12) 0.1982(8) 0.1615(7) 0.034(2) Uani 1 1 d .
H22 H 0.0132 0.211 0.2054 0.041 Uiso 1 1 calc R
C23 C 0.2094(12) 0.2671(8) 0.1393(6) 0.035(2) Uani 1 1 d .
H23 H 0.2306 0.3345 0.1663 0.042 Uiso 1 1 calc R
C24 C 0.2942(12) 0.2213(7) 0.0710(6) 0.035(2) Uani 1 1 d .
H24 H 0.3817 0.2517 0.0434 0.042 Uiso 1 1 calc R
C25 C 0.2242(11) 0.1197(8) 0.0505(6) 0.034(2) Uani 1 1 d .
H25 H 0.256 0.0698 0.0069 0.04 Uiso 1 1 calc R
S1 S 0.3728(3) -0.04825(17) 0.20396(15) 0.0275(5) Uani 1 1 d .
S2 S 0.3197(3) 0.10516(18) 0.33804(16) 0.0288(5) Uani 1 1 d .
Cl1 Cl 0.6028(3) 0.24086(16) 0.28350(16) 0.0323(5) Uani 1 1 d .
Cl2 Cl 0.6553(3) 0.08240(17) 0.14148(15) 0.0296(5) Uani 1 1 d .
Mo1 Mo 0.60172(9) 0.05527(6) 0.29643(5) 0.02188(19) Uani 1 1 d .
Mo2 Mo 0.36857(9) 0.13203(6) 0.18693(5) 0.02255(19) Uani 1 1 d .
C3 C 1.0369(13) 0.7587(8) 0.1212(6) 0.038(2) Uani 1 1 d .
H3A H 1.0709 0.8293 0.1417 0.057 Uiso 1 1 calc R
H3B H 0.9729 0.7547 0.061 0.057 Uiso 1 1 calc R
H3C H 1.1409 0.7182 0.1205 0.057 Uiso 1 1 calc R
C4 C 0.6793(14) 0.5204(9) 0.3916(7) 0.049(3) Uani 1 1 d .
H4A H 0.6822 0.5565 0.4511 0.074 Uiso 1 1 calc R
H4B H 0.7587 0.464 0.3944 0.074 Uiso 1 1 calc R
H4C H 0.5612 0.4943 0.37 0.074 Uiso 1 1 calc R
C31 C 0.7332(12) 0.3774(7) 0.1107(6) 0.034(2) Uani 1 1 d .
H31 H 0.759 0.3117 0.1274 0.041 Uiso 1 1 calc R
C32 C 0.8162(12) 0.4275(7) 0.0498(7) 0.037(2) Uani 1 1 d .
H32 H 0.9059 0.4013 0.0182 0.045 Uiso 1 1 calc R
C33 C 0.7449(12) 0.5207(7) 0.0438(6) 0.032(2) Uani 1 1 d .
H33 H 0.7776 0.5698 0.0074 0.039 Uiso 1 1 calc R
C34 C 0.6121(11) 0.5324(7) 0.1018(6) 0.030(2) Uani 1 1 d .
H34 H 0.5427 0.5897 0.1109 0.036 Uiso 1 1 calc R
C35 C 0.6066(12) 0.4398(7) 0.1428(7) 0.034(2) Uani 1 1 d .
H35 H 0.5312 0.4238 0.184 0.041 Uiso 1 1 calc R
C41 C 1.2716(12) 0.6474(7) 0.4399(6) 0.031(2) Uani 1 1 d .
H41 H 1.3356 0.5916 0.4593 0.038 Uiso 1 1 calc R
C42 C 1.3234(12) 0.7135(7) 0.3813(6) 0.034(2) Uani 1 1 d .
H42 H 1.427 0.7099 0.3546 0.041 Uiso 1 1 calc R
C43 C 1.1973(12) 0.7851(7) 0.3693(6) 0.030(2) Uani 1 1 d .
H43 H 1.1997 0.8392 0.3331 0.037 Uiso 1 1 calc R
C44 C 1.0627(12) 0.7638(7) 0.4209(6) 0.033(2) Uani 1 1 d .
H44 H 0.96 0.8008 0.425 0.039 Uiso 1 1 calc R
C45 C 1.1115(12) 0.6760(7) 0.4653(6) 0.033(2) Uani 1 1 d .
H45 H 1.0477 0.6438 0.5042 0.039 Uiso 1 1 calc R
S3 S 0.8995(3) 0.71027(17) 0.19606(16) 0.0284(5) Uani 1 1 d .
S4 S 0.7460(3) 0.60666(18) 0.31604(16) 0.0307(5) Uani 1 1 d .
Cl3 Cl 1.0212(3) 0.44161(17) 0.31386(15) 0.0334(5) Uani 1 1 d .
Cl4 Cl 1.1853(3) 0.55260(17) 0.18611(14) 0.0291(5) Uani 1 1 d .
Mo3 Mo 0.86450(9) 0.52722(6) 0.18742(5) 0.02097(19) Uani 1 1 d .
Mo4 Mo 1.05871(10) 0.63065(6) 0.31846(5) 0.02186(19) Uani 1 1 d .

loop_
_atom_site_aniso_label
_atom_site_aniso_U_11
_atom_site_aniso_U_22
_atom_site_aniso_U_33
_atom_site_aniso_U_23
_atom_site_aniso_U_13
_atom_site_aniso_U_12
C1 0.059(7) 0.045(7) 0.041(7) 0.002(5) 0.009(5) 0.001(6)
C2 0.045(6) 0.055(7) 0.030(6) -0.002(5) 0.019(5) 0.016(5)
C11 0.037(6) 0.035(6) 0.037(6) 0.006(5) -0.013(4) -0.006(5)
C12 0.029(6) 0.058(7) 0.039(6) 0.014(5) 0.003(4) 0.018(5)
C13 0.044(6) 0.025(5) 0.042(6) 0.003(5) 0.002(5) 0.018(5)
C14 0.030(5) 0.034(6) 0.045(6) 0.016(5) -0.008(4) -0.004(4)
C15 0.026(5) 0.057(7) 0.022(5) -0.004(5) -0.002(4) 0.000(5)
C21 0.028(5) 0.034(6) 0.042(6) 0.008(5) -0.002(4) -0.003(4)
C22 0.024(5) 0.042(6) 0.038(6) 0.010(5) 0.003(4) 0.004(4)
C23 0.031(5) 0.036(6) 0.036(6) 0.001(5) 0.003(4) 0.014(4)
C24 0.034(5) 0.032(6) 0.040(6) 0.019(5) -0.001(4) 0.000(4)
C25 0.025(5) 0.047(6) 0.028(5) -0.001(5) 0.001(4) 0.008(4)
S1 0.0299(12) 0.0212(12) 0.0320(13) 0.0012(10) 0.0081(10) -0.0061(10)
S2 0.0285(12) 0.0298(13) 0.0305(13) 0.0021(10) 0.0138(10) 0.0013(10)
Cl1 0.0345(13) 0.0206(11) 0.0408(14) 0.0020(10) 0.0030(10) -0.0028(10)
Cl2 0.0254(11) 0.0359(13) 0.0294(12) 0.0025(10) 0.0110(9) -0.0004(10)
Mo1 0.0210(4) 0.0208(4) 0.0242(4) 0.0010(3) 0.0055(3) -0.0006(3)
Mo2 0.0202(4) 0.0223(4) 0.0258(4) 0.0027(3) 0.0053(3) -0.0013(3)
C3 0.042(6) 0.042(6) 0.030(5) 0.007(5) 0.004(4) -0.013(5)
C4 0.053(7) 0.064(8) 0.040(6) 0.017(6) 0.033(5) 0.000(6)
C31 0.035(6) 0.026(5) 0.035(6) 0.001(4) -0.010(4) -0.012(4)
C32 0.031(6) 0.035(6) 0.044(6) -0.013(5) 0.010(5) -0.007(5)
C33 0.034(5) 0.041(6) 0.018(5) -0.005(4) -0.003(4) -0.018(5)
C34 0.013(4) 0.037(6) 0.038(6) 0.007(4) -0.008(4) -0.003(4)
C35 0.025(5) 0.037(6) 0.041(6) 0.006(5) 0.004(4) -0.014(4)
C41 0.030(5) 0.027(5) 0.036(6) 0.012(4) -0.004(4) 0.006(4)
C42 0.031(5) 0.043(6) 0.023(5) -0.006(4) -0.006(4) -0.013(5)
C43 0.037(6) 0.024(5) 0.029(5) 0.007(4) -0.005(4) -0.003(4)
C44 0.030(5) 0.037(6) 0.030(5) -0.007(4) 0.009(4) -0.002(4)
C45 0.041(6) 0.035(6) 0.022(5) 0.004(4) 0.007(4) -0.003(5)
S3 0.0312(13) 0.0212(12) 0.0311(13) 0.0024(10) -0.0015(10) -0.0001(10)
S4 0.0269(12) 0.0301(13) 0.0375(14) 0.0031(11) 0.0129(10) 0.0029(10)
Cl3 0.0438(14) 0.0260(12) 0.0324(13) 0.0095(10) 0.0063(10) 0.0074(10)
Cl4 0.0235(11) 0.0372(13) 0.0267(12) -0.0032(10) 0.0083(9) -0.0011(10)
Mo3 0.0196(4) 0.0215(4) 0.0224(4) 0.0032(3) 0.0046(3) -0.0017(3)
Mo4 0.0223(4) 0.0242(4) 0.0196(4) 0.0027(3) 0.0041(3) 0.0015(3)

loop_
_atom_type_symbol
_atom_type_description
_atom_type_scat_dispersion_real
_atom_type_scat_dispersion_imag
_atom_type_scat_source
C C 0.0033 0.0016 'International Tables Vol C Tables 4.2.6.8 and 6.1.1.4'
H H 0 0 'International Tables Vol C Tables 4.2.6.8 and 6.1.1.4'
S S 0.1246 0.1234 'International Tables Vol C Tables 4.2.6.8 and 6.1.1.4'
Cl Cl 0.1484 0.1585 'International Tables Vol C Tables 4.2.6.8 and 6.1.1.4'
Mo Mo -1.6832 0.6857 'International Tables Vol C Tables 4.2.6.8 and 6.1.1.4'

loop_
_exptl_crystal_face_index_h
_exptl_crystal_face_index_k
_exptl_crystal_face_index_l
_exptl_crystal_face_perp_dist
1 1 3 0.025
-1 3 4 0.04
3 -2 -1 0.035
1 1 -1 0.035
-1 -2 3 0.03
1 -2 -4 0.035
2 -1 2 0.025
-1 2 0 0.035
-1 0 0 0.025
1 0 0 0.035
0 -1 0 0.045
0 1 0 0.055
0 0 1 0.03
-1 -1 2 0.035
0 0 -1 0.025
-1 0 -3 0.01

loop_
_geom_angle_atom_site_label_1
_geom_angle_atom_site_label_2
_geom_angle_atom_site_label_3
_geom_angle
S1 C1 H1A 109.5
S1 C1 H1B 109.5
H1A C1 H1B 109.5
S1 C1 H1C 109.5
H1A C1 H1C 109.5
H1B C1 H1C 109.5
S2 C2 H2A 109.5
S2 C2 H2B 109.5
H2A C2 H2B 109.5
S2 C2 H2C 109.5
H2A C2 H2C 109.5
H2B C2 H2C 109.5
C12 C11 C15 109.9(9)
C12 C11 Mo1 75.2(6)
C15 C11 Mo1 69.4(5)
C12 C11 H11 125.1
C15 C11 H11 125.1
Mo1 C11 H11 121.8
C11 C12 C13 108.9(9)
C11 C12 Mo1 70.6(6)
C13 C12 Mo1 69.3(5)
C11 C12 H12 125.6
C13 C12 H12 125.6
Mo1 C12 H12 126.1
C12 C13 C14 106.9(9)
C12 C13 Mo1 75.4(5)
C14 C13 Mo1 68.8(5)
C12 C13 H13 126.6
C14 C13 H13 126.6
Mo1 C13 H13 120.9
C13 C14 C15 107.8(9)
C13 C14 Mo1 74.4(5)
C15 C14 Mo1 72.2(5)
C13 C14 H14 126.1
C15 C14 H14 126.1
Mo1 C14 H14 119.2
C11 C15 C14 106.6(9)
C11 C15 Mo1 74.8(5)
C14 C15 Mo1 70.3(5)
C11 C15 H15 126.7
C14 C15 H15 126.7
Mo1 C15 H15 120.1
C22 C21 C25 109.0(9)
C22 C21 Mo2 75.9(6)
C25 C21 Mo2 69.0(5)
C22 C21 H21 125.5
C25 C21 H21 125.5
Mo2 C21 H21 121.3
C21 C22 C23 108.3(9)
C21 C22 Mo2 69.7(6)
C23 C22 Mo2 70.9(5)
C21 C22 H22 125.9
C23 C22 H22 125.9
Mo2 C22 H22 125.1
C22 C23 C24 109.4(9)
C22 C23 Mo2 74.3(6)
C24 C23 Mo2 69.2(5)
C22 C23 H23 125.3
C24 C23 H23 125.3
Mo2 C23 H23 122.7
C23 C24 C25 107.1(8)
C23 C24 Mo2 75.1(5)
C25 C24 Mo2 70.3(5)
C23 C24 H24 126.5
C25 C24 H24 126.5
Mo2 C24 H24 120
C21 C25 C24 106.2(8)
C21 C25 Mo2 74.0(5)
C24 C25 Mo2 72.1(5)
C21 C25 H25 126.9
C24 C25 H25 126.9
Mo2 C25 H25 119
C1 S1 Mo1 114.1(4)
C1 S1 Mo2 115.2(4)
Mo1 S1 Mo2 64.29(6)
C2 S2 Mo2 113.7(3)
C2 S2 Mo1 115.7(3)
Mo2 S2 Mo1 64.00(6)
Mo1 Cl1 Mo2 62.21(6)
Mo2 Cl2 Mo1 62.26(5)
C14 Mo1 C15 37.6(3)
C14 Mo1 C13 36.8(4)
C15 Mo1 C13 61.3(4)
C14 Mo1 C11 60.2(3)
C15 Mo1 C11 35.8(3)
C13 Mo1 C11 59.1(4)
C14 Mo1 C12 59.5(4)
C15 Mo1 C12 59.0(4)
C13 Mo1 C12 35.3(4)
C11 Mo1 C12 34.2(3)
C14 Mo1 S1 94.8(2)
C15 Mo1 S1 130.5(3)
C13 Mo1 S1 88.7(3)
C11 Mo1 S1 147.8(3)
C12 Mo1 S1 117.1(3)
C14 Mo1 S2 92.0(3)
C15 Mo1 S2 93.5(3)
C13 Mo1 S2 123.8(3)
C11 Mo1 S2 125.9(3)
C12 Mo1 S2 150.2(3)
S1 Mo1 S2 70.48(8)
C14 Mo1 Cl1 138.9(3)
C15 Mo1 Cl1 102.9(3)
C13 Mo1 Cl1 152.4(3)
C11 Mo1 Cl1 94.4(3)
C12 Mo1 Cl1 117.7(3)
S1 Mo1 Cl1 117.32(8)
S2 Mo1 Cl1 76.91(8)
C14 Mo1 Cl2 144.5(3)
C15 Mo1 Cl2 146.3(2)
C13 Mo1 Cl2 107.8(3)
C11 Mo1 Cl2 110.5(3)
C12 Mo1 Cl2 93.1(3)
S1 Mo1 Cl2 77.13(7)
S2 Mo1 Cl2 116.61(8)
Cl1 Mo1 Cl2 71.96(8)
C14 Mo1 Mo2 143.5(2)
C15 Mo1 Mo2 147.8(3)
C13 Mo1 Mo2 145.1(3)
C11 Mo1 Mo2 153.2(3)
C12 Mo1 Mo2 151.7(3)
S1 Mo1 Mo2 57.90(6)
S2 Mo1 Mo2 57.93(6)
Cl1 Mo1 Mo2 59.42(6)
Cl2 Mo1 Mo2 58.68(6)
C25 Mo2 C24 37.6(3)
C25 Mo2 C21 37.0(3)
C24 Mo2 C21 60.9(3)
C25 Mo2 C23 60.3(4)
C24 Mo2 C23 35.7(3)
C21 Mo2 C23 58.5(3)
C25 Mo2 C22 59.8(3)
C24 Mo2 C22 59.4(3)
C21 Mo2 C22 34.4(3)
C23 Mo2 C22 34.8(3)
C25 Mo2 S1 97.1(3)
C24 Mo2 S1 133.6(3)
C21 Mo2 S1 89.1(3)
C23 Mo2 S1 147.3(3)
C22 Mo2 S1 114.7(2)
C25 Mo2 S2 139.3(2)
C24 Mo2 S2 145.5(3)
C21 Mo2 S2 102.7(2)
C23 Mo2 S2 110.0(2)
C22 Mo2 S2 89.6(2)
S1 Mo2 S2 70.50(8)
C25 Mo2 Cl2 96.2(2)
C24 Mo2 Cl2 94.7(3)
C21 Mo2 Cl2 129.5(3)
C23 Mo2 Cl2 125.2(2)
C22 Mo2 Cl2 153.3(2)
S1 Mo2 Cl2 77.28(8)
S2 Mo2 Cl2 117.14(8)
C25 Mo2 Cl1 139.8(3)
C24 Mo2 Cl1 103.7(3)
C21 Mo2 Cl1 151.8(3)
C23 Mo2 Cl1 94.8(3)
C22 Mo2 Cl1 118.0(3)
S1 Mo2 Cl1 116.17(8)
S2 Mo2 Cl1 76.46(8)
Cl2 Mo2 Cl1 71.67(8)
C25 Mo2 Mo1 146.4(3)
C24 Mo2 Mo1 150.9(3)
C21 Mo2 Mo1 144.9(2)
C23 Mo2 Mo1 151.6(3)
C22 Mo2 Mo1 147.6(2)
S1 Mo2 Mo1 57.81(6)
S2 Mo2 Mo1 58.07(6)
Cl2 Mo2 Mo1 59.07(6)
Cl1 Mo2 Mo1 58.37(6)
S3 C3 H3A 109.5
S3 C3 H3B 109.5
H3A C3 H3B 109.5
S3 C3 H3C 109.5
H3A C3 H3C 109.5
H3B C3 H3C 109.5
S4 C4 H4A 109.5
S4 C4 H4B 109.5
H4A C4 H4B 109.5
S4 C4 H4C 109.5
H4A C4 H4C 109.5
H4B C4 H4C 109.5
C35 C31 C32 109.3(9)
C35 C31 Mo3 70.0(5)
C32 C31 Mo3 72.5(5)
C35 C31 H31 125.4
C32 C31 H31 125.4
Mo3 C31 H31 123.8
C33 C32 C31 108.2(9)
C33 C32 Mo3 68.9(5)
C31 C32 Mo3 72.6(5)
C33 C32 H32 125.9
C31 C32 H32 125.9
Mo3 C32 H32 124.2
C32 C33 C34 109.3(8)
C32 C33 Mo3 76.5(6)
C34 C33 Mo3 69.6(5)
C32 C33 H33 125.4
C34 C33 H33 125.4
Mo3 C33 H33 120.1
C35 C34 C33 106.0(9)
C35 C34 Mo3 74.2(5)
C33 C34 Mo3 72.6(5)
C35 C34 H34 127
C33 C34 H34 127
Mo3 C34 H34 118.3
C31 C35 C34 107.3(8)
C31 C35 Mo3 74.8(5)
C34 C35 Mo3 68.6(5)
C31 C35 H35 126.4
C34 C35 H35 126.4
Mo3 C35 H35 121.9
C45 C41 C42 109.8(8)
C45 C41 Mo4 69.6(5)
C42 C41 Mo4 74.6(5)
C45 C41 H41 125.1
C42 C41 H41 125.1
Mo4 C41 H41 122.3
C43 C42 C41 108.2(9)
C43 C42 Mo4 71.1(5)
C41 C42 Mo4 70.4(5)
C43 C42 H42 125.9
C41 C42 H42 125.9
Mo4 C42 H42 124.2
C42 C43 C44 108.3(8)
C42 C43 Mo4 74.4(5)
C44 C43 Mo4 68.7(5)
C42 C43 H43 125.8
C44 C43 H43 125.8
Mo4 C43 H43 122.6
C43 C44 C45 107.3(8)
C43 C44 Mo4 74.8(5)
C45 C44 Mo4 71.4(5)
C43 C44 H44 126.3
C45 C44 H44 126.3
Mo4 C44 H44 119.4
C41 C45 C44 106.4(8)
C41 C45 Mo4 74.6(5)
C44 C45 Mo4 71.1(5)
C41 C45 H45 126.8
C44 C45 H45 126.8
Mo4 C45 H45 119.5
C3 S3 Mo3 116.2(4)
C3 S3 Mo4 113.9(3)
Mo3 S3 Mo4 64.43(6)
C4 S4 Mo3 115.4(4)
C4 S4 Mo4 115.8(4)
Mo3 S4 Mo4 64.43(6)
Mo4 Cl3 Mo3 62.08(6)
Mo4 Cl4 Mo3 62.37(5)
C34 Mo3 C33 37.7(3)
C34 Mo3 C35 37.2(3)
C33 Mo3 C35 60.9(3)
C34 Mo3 C32 60.3(4)
C33 Mo3 C32 34.6(3)
C35 Mo3 C32 59.3(3)
C34 Mo3 C31 60.1(3)
C33 Mo3 C31 58.5(3)
C35 Mo3 C31 35.2(3)
C32 Mo3 C31 34.9(3)
C34 Mo3 S4 91.8(3)
C33 Mo3 S4 126.9(3)
C35 Mo3 S4 89.6(3)
C32 Mo3 S4 148.3(2)
C31 Mo3 S4 119.7(3)
C34 Mo3 S3 90.7(3)
C33 Mo3 S3 90.9(3)
C35 Mo3 S3 124.3(3)
C32 Mo3 S3 121.4(3)
C31 Mo3 S3 148.2(2)
S4 Mo3 S3 69.54(8)
C34 Mo3 Cl4 141.7(2)
C33 Mo3 Cl4 105.4(2)
C35 Mo3 Cl4 152.0(3)
C32 Mo3 Cl4 95.1(2)
C31 Mo3 Cl4 117.1(3)
S4 Mo3 Cl4 116.57(8)
S3 Mo3 Cl4 77.22(8)
C34 Mo3 Cl3 143.3(2)
C33 Mo3 Cl3 149.7(3)
C35 Mo3 Cl3 106.9(3)
C32 Mo3 Cl3 115.2(3)
C31 Mo3 Cl3 95.0(2)
S4 Mo3 Cl3 77.24(8)
S3 Mo3 Cl3 116.83(8)
Cl4 Mo3 Cl3 72.00(8)
C34 Mo3 Mo4 141.3(3)
C33 Mo3 Mo4 146.3(2)
C35 Mo3 Mo4 145.8(3)
C32 Mo3 Mo4 153.7(2)
C31 Mo3 Mo4 153.9(2)
S4 Mo3 Mo4 58.02(6)
S3 Mo3 Mo4 57.95(6)
Cl4 Mo3 Mo4 58.56(5)
Cl3 Mo3 Mo4 58.90(6)
C44 Mo4 C45 37.5(3)
C44 Mo4 C41 60.0(3)
C45 Mo4 C41 35.8(3)
C44 Mo4 C43 36.5(3)
C45 Mo4 C43 60.9(3)
C41 Mo4 C43 58.5(3)
C44 Mo4 C42 59.5(3)
C45 Mo4 C42 59.8(3)
C41 Mo4 C42 35.0(3)
C43 Mo4 C42 34.5(3)
C44 Mo4 S3 96.5(3)
C45 Mo4 S3 132.5(3)
C41 Mo4 S3 147.3(2)
C43 Mo4 S3 88.9(2)
C42 Mo4 S3 114.8(2)
C44 Mo4 S4 90.7(2)
C45 Mo4 S4 94.7(3)
C41 Mo4 S4 128.3(2)
C43 Mo4 S4 121.2(2)
C42 Mo4 S4 149.9(3)
S3 Mo4 S4 69.19(8)
C44 Mo4 Cl4 146.4(2)
C45 Mo4 Cl4 144.6(3)
C41 Mo4 Cl4 109.0(2)
C43 Mo4 Cl4 109.9(2)
C42 Mo4 Cl4 92.8(2)
S3 Mo4 Cl4 77.32(8)
S4 Mo4 Cl4 116.61(8)
C44 Mo4 Cl3 136.6(2)
C45 Mo4 Cl3 101.4(2)
C41 Mo4 Cl3 95.5(2)
C43 Mo4 Cl3 153.6(2)
C42 Mo4 Cl3 120.8(3)
S3 Mo4 Cl3 116.63(8)
S4 Mo4 Cl3 77.08(8)
Cl4 Mo4 Cl3 72.27(8)
C44 Mo4 Mo3 143.4(3)
C45 Mo4 Mo3 147.6(2)
C41 Mo4 Mo3 153.5(2)
C43 Mo4 Mo3 145.7(2)
C42 Mo4 Mo3 151.4(2)
S3 Mo4 Mo3 57.62(6)
S4 Mo4 Mo3 57.55(6)
Cl4 Mo4 Mo3 59.07(5)
Cl3 Mo4 Mo3 59.02(6)

loop_
_geom_bond_atom_site_label_1
_geom_bond_atom_site_label_2
_geom_bond_distance
C1 S1 1.835(10)
C1 H1A 0.98
C1 H1B 0.98
C1 H1C 0.98
C2 S2 1.818(10)
C2 H2A 0.98
C2 H2B 0.98
C2 H2C 0.98
C11 C12 1.379(14)
C11 C15 1.404(13)
C11 Mo1 2.316(9)
C11 H11 0.95
C12 C13 1.417(14)
C12 Mo1 2.375(9)
C12 H12 0.95
C13 C14 1.428(14)
C13 Mo1 2.295(9)
C13 H13 0.95
C14 C15 1.439(13)
C14 Mo1 2.222(9)
C14 H14 0.95
C15 Mo1 2.248(9)
C15 H15 0.95
C21 C22 1.376(13)
C21 C25 1.432(13)
C21 Mo2 2.285(9)
C21 H21 0.95
C22 C23 1.399(13)
C22 Mo2 2.362(9)
C22 H22 0.95
C23 C24 1.400(13)
C23 Mo2 2.319(9)
C23 H23 0.95
C24 C25 1.438(13)
C24 Mo2 2.244(9)
C24 H24 0.95
C25 Mo2 2.219(9)
C25 H25 0.95
S1 Mo1 2.433(2)
S1 Mo2 2.436(2)
S2 Mo2 2.443(2)
S2 Mo1 2.446(2)
Cl1 Mo1 2.494(2)
Cl1 Mo2 2.521(2)
Cl2 Mo2 2.501(2)
Cl2 Mo1 2.511(2)
Mo1 Mo2 2.5909(11)
C3 S3 1.818(9)
C3 H3A 0.98
C3 H3B 0.98
C3 H3C 0.98
C4 S4 1.819(9)
C4 H4A 0.98
C4 H4B 0.98
C4 H4C 0.98
C31 C35 1.404(14)
C31 C32 1.411(13)
C31 Mo3 2.351(9)
C31 H31 0.95
C32 C33 1.371(14)
C32 Mo3 2.350(10)
C32 H32 0.95
C33 C34 1.445(13)
C33 Mo3 2.255(9)
C33 H33 0.95
C34 C35 1.438(12)
C34 Mo3 2.215(8)
C34 H34 0.95
C35 Mo3 2.289(9)
C35 H35 0.95
C41 C45 1.400(13)
C41 C42 1.403(12)
C41 Mo4 2.305(9)
C41 H41 0.95
C42 C43 1.385(13)
C42 Mo4 2.359(9)
C42 H42 0.95
C43 C44 1.430(13)
C43 Mo4 2.317(9)
C43 H43 0.95
C44 C45 1.438(13)
C44 Mo4 2.237(9)
C44 H44 0.95
C45 Mo4 2.241(9)
C45 H45 0.95
S3 Mo3 2.432(2)
S3 Mo4 2.441(2)
S4 Mo3 2.430(2)
S4 Mo4 2.443(2)
Cl3 Mo4 2.517(2)
Cl3 Mo3 2.521(2)
Cl4 Mo4 2.502(2)
Cl4 Mo3 2.515(2)
Mo3 Mo4 2.5978(11)
